data_7128345
loop_
_publ_author_name
'Liang, Qiuming'
'Hayashi, Kasumi'
'Zeng, Yimin'
'Jimenez-Santiago, Jose L'
'Song, Datong'

_publ_section_title
;
 Constructing fused N-heterocycles from unprotected mesoionic
 N-heterocyclic olefins and organic azides <i>via</i> diazo transfer.
;
_journal_issue 50
_journal_name_full 'Chemical communications (Cambridge, England)'
_journal_page_first 6137
_journal_page_last 6140
_journal_paper_doi 10.1039/d1cc02245h
_journal_volume 57
_journal_year 2021
_chemical_formula_sum 'C16 H10 F3 N5'
_chemical_formula_weight 329.29
_space_group_crystal_system triclinic
_space_group_IT_number 2
_space_group_name_Hall '-P 1'
_space_group_name_H-M_alt 'P -1'
_atom_sites_solution_hydrogens geom
_audit_creation_method SHELXL-2016/6
_audit_update_record
;
2021-04-08 deposited with the CCDC.	2021-05-19 downloaded from the CCDC.
;
_cell_angle_alpha 100.422(10)
_cell_angle_beta 93.394(11)
_cell_angle_gamma 101.959(11)
_cell_formula_units_Z 2
_cell_length_a 7.229(2)
_cell_length_b 7.692(2)
_cell_length_c 13.893(4)
_cell_measurement_reflns_used 25281
_cell_measurement_temperature 150(2)
_cell_measurement_theta_max 27.562
_cell_measurement_theta_min 2.997
_cell_volume 739.5(4)
_computing_structure_refinement 'SHELXL-2016/6 (Sheldrick, 2016)'
_computing_structure_solution 'SHELXT 2018/2 (Sheldrick, 2018)'
_diffrn_ambient_temperature 150(2)
_diffrn_measured_fraction_theta_full 0.996
_diffrn_measured_fraction_theta_max 0.991
_diffrn_measurement_device_type 'Bruker Kappa Photon II'
_diffrn_measurement_method 'omega and phi scans'
_diffrn_radiation_type MoK\a
_diffrn_radiation_wavelength 0.71073
_diffrn_reflns_av_R_equivalents 0.0471
_diffrn_reflns_av_unetI/netI 0.0350
_diffrn_reflns_Laue_measured_fraction_full 0.996
_diffrn_reflns_Laue_measured_fraction_max 0.991
_diffrn_reflns_limit_h_max 9
_diffrn_reflns_limit_h_min -9
_diffrn_reflns_limit_k_max 9
_diffrn_reflns_limit_k_min -9
_diffrn_reflns_limit_l_max 18
_diffrn_reflns_limit_l_min -16
_diffrn_reflns_number 25281
_diffrn_reflns_point_group_measured_fraction_full 0.996
_diffrn_reflns_point_group_measured_fraction_max 0.991
_diffrn_reflns_theta_full 25.242
_diffrn_reflns_theta_max 27.562
_diffrn_reflns_theta_min 2.997
_exptl_absorpt_coefficient_mu 0.120
_exptl_absorpt_correction_T_max 0.7456
_exptl_absorpt_correction_T_min 0.7120
_exptl_absorpt_correction_type multi-scan
_exptl_absorpt_process_details
;
 SADABS 2016/2: Krause, L., Herbst-Irmer, R., Sheldrick G.M. & Stalke D.,
 J. Appl. Cryst. 48 (2015) 3-10
;
_exptl_crystal_colour 'light yellow'
_exptl_crystal_density_diffrn 1.479
_exptl_crystal_description block
_exptl_crystal_F_000 336
_exptl_crystal_size_max 0.200
_exptl_crystal_size_mid 0.100
_exptl_crystal_size_min 0.100
_refine_diff_density_max 0.293
_refine_diff_density_min -0.165
_refine_diff_density_rms 0.044
_refine_ls_extinction_coef 0.051(10)
_refine_ls_extinction_expression Fc^*^=kFc[1+0.001xFc^2^\l^3^/sin(2\q)]^-1/4^
_refine_ls_extinction_method 'SHELXL-2016/6 (Sheldrick 2016)'
_refine_ls_goodness_of_fit_ref 0.999
_refine_ls_hydrogen_treatment constr
_refine_ls_matrix_type full
_refine_ls_number_parameters 219
_refine_ls_number_reflns 3376
_refine_ls_number_restraints 0
_refine_ls_restrained_S_all 0.999
_refine_ls_R_factor_all 0.0566
_refine_ls_R_factor_gt 0.0371
_refine_ls_shift/su_max 0.000
_refine_ls_shift/su_mean 0.000
_refine_ls_structure_factor_coef Fsqd
_refine_ls_weighting_details 'w=1/[\s^2^(Fo^2^)+(0.0659P)^2^] where P=(Fo^2^+2Fc^2^)/3'
_refine_ls_weighting_scheme calc
_refine_ls_wR_factor_gt 0.0991
_refine_ls_wR_factor_ref 0.1044
_reflns_Friedel_coverage 0.000
_reflns_number_gt 2403
_reflns_number_total 3376
_reflns_threshold_expression 'I > 2\s(I)'
_cod_data_source_file d1cc02245h2.cif
_cod_data_source_block wl476
_cod_depositor_comments 'Adding full bibliography for 7128333--7128355.cif.'
_cod_database_code 7128345
_shelx_shelxl_version_number 2016/6
_shelx_space_group_comment
;
The symmetry employed for this shelxl refinement is uniquely defined
by the following loop, which should always be used as a source of
symmetry information in preference to the above space-group names.
They are only intended as comments.
;
_shelx_estimated_absorpt_t_min 0.976
_shelx_estimated_absorpt_t_max 0.988

loop_
_space_group_symop_operation_xyz
'x, y, z'
'-x, -y, -z'

loop_
_atom_site_label
_atom_site_type_symbol
_atom_site_fract_x
_atom_site_fract_y
_atom_site_fract_z
_atom_site_U_iso_or_equiv
_atom_site_adp_type
_atom_site_occupancy
_atom_site_site_symmetry_order
_atom_site_calc_flag
_atom_site_refinement_flags_posn
_atom_site_refinement_flags_adp
_atom_site_refinement_flags_occupancy
_atom_site_disorder_assembly
_atom_site_disorder_group
F1 F 0.44136(12) 0.68861(13) 0.14645(6) 0.0508(3) Uani 1 1 d . . . . .
N1 N 0.73162(14) 0.25280(12) 0.49866(7) 0.0217(2) Uani 1 1 d . . . . .
C1 C 1.00866(18) 0.79410(18) 0.76258(9) 0.0324(3) Uani 1 1 d . . . . .
H1 H 0.996325 0.895684 0.734726 0.039 Uiso 1 1 calc R U . . .
F2 F 0.30995(12) 0.37601(14) 0.01332(5) 0.0549(3) Uani 1 1 d . . . . .
N2 N 0.64516(14) 0.20627(13) 0.40763(7) 0.0241(2) Uani 1 1 d . . . . .
C2 C 1.0887(2) 0.8206(2) 0.85821(10) 0.0407(4) Uani 1 1 d . . . . .
H2 H 1.131436 0.940338 0.895529 0.049 Uiso 1 1 calc R U . . .
N3 N 0.63104(13) 0.36243(13) 0.38060(7) 0.0212(2) Uani 1 1 d . . . . .
F3 F 0.33178(13) 0.05538(12) 0.06174(6) 0.0588(3) Uani 1 1 d . . . . .
C3 C 1.10745(19) 0.6742(2) 0.90030(10) 0.0413(4) Uani 1 1 d . . . . .
H3 H 1.161299 0.693187 0.966426 0.050 Uiso 1 1 calc R U . . .
N4 N 0.83139(14) 0.73775(13) 0.56755(7) 0.0256(2) Uani 1 1 d . . . . .
C4 C 1.04731(19) 0.5010(2) 0.84547(10) 0.0376(3) Uani 1 1 d . . . . .
H4 H 1.060936 0.400092 0.873670 0.045 Uiso 1 1 calc R U . . .
C5 C 0.96660(18) 0.47325(18) 0.74881(9) 0.0304(3) Uani 1 1 d . . . . .
H5 H 0.925611 0.353228 0.711671 0.037 Uiso 1 1 calc R U . . .
N5 N 0.74088(15) 0.68872(13) 0.47260(7) 0.0250(3) Uani 1 1 d . . . . .
C6 C 0.94526(16) 0.61832(16) 0.70608(8) 0.0240(3) Uani 1 1 d . . . . .
C7 C 0.85465(16) 0.59314(15) 0.60534(8) 0.0206(3) Uani 1 1 d . . . . .
C12 C 0.45606(19) 0.5299(2) 0.17106(10) 0.0348(3) Uani 1 1 d . . . . .
C11 C 0.53702(17) 0.52868(18) 0.26305(9) 0.0285(3) Uani 1 1 d . . . . .
H11 H 0.584608 0.638198 0.309586 0.034 Uiso 1 1 calc R U . . .
C10 C 0.54672(16) 0.36244(17) 0.28542(8) 0.0244(3) Uani 1 1 d . . . . .
C9 C 0.70960(16) 0.50771(15) 0.45485(8) 0.0199(3) Uani 1 1 d . . . . .
C8 C 0.77432(15) 0.43662(14) 0.53183(8) 0.0189(3) Uani 1 1 d . . . . .
C13 C 0.38786(19) 0.3721(2) 0.10266(9) 0.0388(4) Uani 1 1 d . . . . .
C15 C 0.47824(18) 0.20016(18) 0.21951(9) 0.0313(3) Uani 1 1 d . . . . .
H15 H 0.484947 0.087257 0.236500 0.038 Uiso 1 1 calc R U . . .
C16 C 0.76902(19) 0.10594(16) 0.54533(10) 0.0312(3) Uani 1 1 d . . . . .
H16A H 0.727346 -0.009839 0.498709 0.047 Uiso 1 1 calc R U . . .
H16B H 0.699252 0.102347 0.603573 0.047 Uiso 1 1 calc R U . . .
H16C H 0.905513 0.126934 0.564984 0.047 Uiso 1 1 calc R U . . .
C14 C 0.40014(19) 0.2095(2) 0.12842(9) 0.0387(4) Uani 1 1 d . . . . .

loop_
_atom_site_aniso_label
_atom_site_aniso_U_11
_atom_site_aniso_U_22
_atom_site_aniso_U_33
_atom_site_aniso_U_23
_atom_site_aniso_U_13
_atom_site_aniso_U_12
F1 0.0549(6) 0.0672(6) 0.0429(5) 0.0334(4) 0.0024(4) 0.0233(5)
N1 0.0248(5) 0.0173(5) 0.0226(5) 0.0047(4) -0.0010(4) 0.0041(4)
C1 0.0302(7) 0.0349(8) 0.0279(7) -0.0010(6) -0.0026(5) 0.0056(6)
F2 0.0410(5) 0.1056(8) 0.0216(4) 0.0180(4) -0.0042(4) 0.0215(5)
N2 0.0268(6) 0.0194(5) 0.0247(5) 0.0033(4) -0.0017(4) 0.0040(4)
C2 0.0341(8) 0.0511(9) 0.0282(7) -0.0069(6) -0.0068(6) 0.0050(7)
N3 0.0240(5) 0.0207(5) 0.0190(5) 0.0041(4) -0.0011(4) 0.0059(4)
F3 0.0598(6) 0.0702(7) 0.0320(5) -0.0175(4) -0.0157(4) 0.0114(5)
C3 0.0283(7) 0.0736(11) 0.0190(7) 0.0023(7) -0.0034(5) 0.0120(7)
N4 0.0333(6) 0.0202(5) 0.0221(5) 0.0029(4) -0.0027(4) 0.0061(4)
C4 0.0331(8) 0.0569(9) 0.0291(7) 0.0176(7) 0.0015(6) 0.0166(7)
C5 0.0303(7) 0.0371(7) 0.0251(7) 0.0074(5) -0.0004(5) 0.0099(6)
N5 0.0343(6) 0.0181(5) 0.0217(5) 0.0034(4) -0.0024(4) 0.0056(4)
C6 0.0197(6) 0.0316(7) 0.0201(6) 0.0025(5) 0.0011(5) 0.0067(5)
C7 0.0219(6) 0.0193(6) 0.0202(6) 0.0027(5) 0.0011(5) 0.0049(5)
C12 0.0302(7) 0.0535(9) 0.0288(7) 0.0210(7) 0.0048(6) 0.0157(6)
C11 0.0266(7) 0.0358(7) 0.0258(7) 0.0103(5) 0.0027(5) 0.0094(5)
C10 0.0195(6) 0.0338(7) 0.0201(6) 0.0044(5) 0.0008(5) 0.0074(5)
C9 0.0215(6) 0.0205(6) 0.0176(6) 0.0032(4) 0.0009(4) 0.0054(5)
C8 0.0210(6) 0.0170(6) 0.0203(6) 0.0058(4) 0.0026(4) 0.0056(4)
C13 0.0261(7) 0.0734(11) 0.0189(7) 0.0116(7) -0.0004(5) 0.0144(7)
C15 0.0290(7) 0.0371(8) 0.0249(7) -0.0002(5) -0.0022(5) 0.0073(6)
C16 0.0415(8) 0.0187(6) 0.0345(7) 0.0095(5) -0.0035(6) 0.0078(5)
C14 0.0292(8) 0.0565(9) 0.0237(7) -0.0064(6) -0.0029(5) 0.0084(6)

loop_
_atom_type_symbol
_atom_type_description
_atom_type_scat_dispersion_real
_atom_type_scat_dispersion_imag
_atom_type_scat_source
C C 0.0033 0.0016 'International Tables Vol C Tables 4.2.6.8 and 6.1.1.4'
H H 0.0000 0.0000 'International Tables Vol C Tables 4.2.6.8 and 6.1.1.4'
N N 0.0061 0.0033 'International Tables Vol C Tables 4.2.6.8 and 6.1.1.4'
F F 0.0171 0.0103 'International Tables Vol C Tables 4.2.6.8 and 6.1.1.4'

loop_
_geom_angle_atom_site_label_1
_geom_angle_atom_site_label_2
_geom_angle_atom_site_label_3
_geom_angle
_geom_angle_site_symmetry_1
_geom_angle_site_symmetry_3
_geom_angle_publ_flag
N2 N1 C8 112.02(9) . . ?
N2 N1 C16 117.00(9) . . ?
C8 N1 C16 130.97(10) . . ?
C2 C1 C6 120.59(13) . . ?
C2 C1 H1 119.7 . . ?
C6 C1 H1 119.7 . . ?
N1 N2 N3 105.78(9) . . ?
C1 C2 C3 120.60(13) . . ?
C1 C2 H2 119.7 . . ?
C3 C2 H2 119.7 . . ?
N2 N3 C9 110.63(9) . . ?
N2 N3 C10 120.72(9) . . ?
C9 N3 C10 128.63(10) . . ?
C4 C3 C2 119.47(13) . . ?
C4 C3 H3 120.3 . . ?
C2 C3 H3 120.3 . . ?
C7 N4 N5 112.52(9) . . ?
C3 C4 C5 120.23(13) . . ?
C3 C4 H4 119.9 . . ?
C5 C4 H4 119.9 . . ?
C6 C5 C4 120.93(13) . . ?
C6 C5 H5 119.5 . . ?
C4 C5 H5 119.5 . . ?
C9 N5 N4 102.93(9) . . ?
C5 C6 C1 118.18(12) . . ?
C5 C6 C7 122.20(11) . . ?
C1 C6 C7 119.60(11) . . ?
N4 C7 C8 106.67(10) . . ?
N4 C7 C6 120.34(10) . . ?
C8 C7 C6 132.98(10) . . ?
F1 C12 C11 119.77(13) . . ?
F1 C12 C13 118.52(12) . . ?
C11 C12 C13 121.71(13) . . ?
C12 C11 C10 117.71(13) . . ?
C12 C11 H11 121.1 . . ?
C10 C11 H11 121.1 . . ?
C11 C10 C15 122.68(12) . . ?
C11 C10 N3 117.35(11) . . ?
C15 C10 N3 119.97(11) . . ?
N5 C9 N3 139.20(10) . . ?
N5 C9 C8 114.46(10) . . ?
N3 C9 C8 106.33(10) . . ?
N1 C8 C9 105.23(10) . . ?
N1 C8 C7 151.33(10) . . ?
C9 C8 C7 103.42(10) . . ?
F2 C13 C12 120.87(14) . . ?
F2 C13 C14 120.62(13) . . ?
C12 C13 C14 118.51(12) . . ?
C14 C15 C10 117.13(13) . . ?
C14 C15 H15 121.4 . . ?
C10 C15 H15 121.4 . . ?
N1 C16 H16A 109.5 . . ?
N1 C16 H16B 109.5 . . ?
H16A C16 H16B 109.5 . . ?
N1 C16 H16C 109.5 . . ?
H16A C16 H16C 109.5 . . ?
H16B C16 H16C 109.5 . . ?
F3 C14 C15 119.34(14) . . ?
F3 C14 C13 118.39(12) . . ?
C15 C14 C13 122.26(13) . . ?

loop_
_geom_bond_atom_site_label_1
_geom_bond_atom_site_label_2
_geom_bond_distance
_geom_bond_site_symmetry_2
_geom_bond_publ_flag
F1 C12 1.3488(16) . ?
N1 N2 1.3297(14) . ?
N1 C8 1.3687(15) . ?
N1 C16 1.4630(15) . ?
C1 C2 1.3797(18) . ?
C1 C6 1.4038(19) . ?
C1 H1 0.9500 . ?
F2 C13 1.3402(15) . ?
N2 N3 1.3430(13) . ?
C2 C3 1.386(2) . ?
C2 H2 0.9500 . ?
N3 C9 1.3732(15) . ?
N3 C10 1.4229(15) . ?
F3 C14 1.3467(16) . ?
C3 C4 1.378(2) . ?
C3 H3 0.9500 . ?
N4 C7 1.3488(14) . ?
N4 N5 1.3878(14) . ?
C4 C5 1.3932(18) . ?
C4 H4 0.9500 . ?
C5 C6 1.3862(17) . ?
C5 H5 0.9500 . ?
N5 C9 1.3376(15) . ?
C6 C7 1.4718(16) . ?
C7 C8 1.4230(16) . ?
C12 C11 1.3761(17) . ?
C12 C13 1.378(2) . ?
C11 C10 1.3838(17) . ?
C11 H11 0.9500 . ?
C10 C15 1.3850(18) . ?
C9 C8 1.3856(16) . ?
C13 C14 1.380(2) . ?
C15 C14 1.3750(18) . ?
C15 H15 0.9500 . ?
C16 H16A 0.9800 . ?
C16 H16B 0.9800 . ?
C16 H16C 0.9800 . ?

loop_
_geom_torsion_atom_site_label_1
_geom_torsion_atom_site_label_2
_geom_torsion_atom_site_label_3
_geom_torsion_atom_site_label_4
_geom_torsion
_geom_torsion_site_symmetry_1
_geom_torsion_site_symmetry_2
_geom_torsion_site_symmetry_3
_geom_torsion_site_symmetry_4
_geom_torsion_publ_flag
C8 N1 N2 N3 0.04(12) . . . . ?
C16 N1 N2 N3 -178.63(9) . . . . ?
C6 C1 C2 C3 -0.2(2) . . . . ?
N1 N2 N3 C9 0.23(12) . . . . ?
N1 N2 N3 C10 179.14(9) . . . . ?
C1 C2 C3 C4 0.8(2) . . . . ?
C2 C3 C4 C5 -0.6(2) . . . . ?
C3 C4 C5 C6 0.0(2) . . . . ?
C7 N4 N5 C9 0.29(13) . . . . ?
C4 C5 C6 C1 0.53(18) . . . . ?
C4 C5 C6 C7 -177.87(11) . . . . ?
C2 C1 C6 C5 -0.42(19) . . . . ?
C2 C1 C6 C7 178.02(11) . . . . ?
N5 N4 C7 C8 -0.29(13) . . . . ?
N5 N4 C7 C6 -178.99(10) . . . . ?
C5 C6 C7 N4 177.96(10) . . . . ?
C1 C6 C7 N4 -0.42(17) . . . . ?
C5 C6 C7 C8 -0.3(2) . . . . ?
C1 C6 C7 C8 -178.72(12) . . . . ?
F1 C12 C11 C10 179.15(10) . . . . ?
C13 C12 C11 C10 -0.51(19) . . . . ?
C12 C11 C10 C15 -0.21(18) . . . . ?
C12 C11 C10 N3 179.86(10) . . . . ?
N2 N3 C10 C11 179.90(9) . . . . ?
C9 N3 C10 C11 -1.41(17) . . . . ?
N2 N3 C10 C15 -0.04(17) . . . . ?
C9 N3 C10 C15 178.66(11) . . . . ?
N4 N5 C9 N3 -179.51(14) . . . . ?
N4 N5 C9 C8 -0.18(13) . . . . ?
N2 N3 C9 N5 178.97(13) . . . . ?
C10 N3 C9 N5 0.2(2) . . . . ?
N2 N3 C9 C8 -0.40(13) . . . . ?
C10 N3 C9 C8 -179.20(10) . . . . ?
N2 N1 C8 C9 -0.28(12) . . . . ?
C16 N1 C8 C9 178.15(11) . . . . ?
N2 N1 C8 C7 -178.58(19) . . . . ?
C16 N1 C8 C7 -0.1(3) . . . . ?
N5 C9 C8 N1 -179.15(9) . . . . ?
N3 C9 C8 N1 0.40(12) . . . . ?
N5 C9 C8 C7 0.01(13) . . . . ?
N3 C9 C8 C7 179.56(9) . . . . ?
N4 C7 C8 N1 178.48(19) . . . . ?
C6 C7 C8 N1 -3.1(3) . . . . ?
N4 C7 C8 C9 0.16(12) . . . . ?
C6 C7 C8 C9 178.63(12) . . . . ?
F1 C12 C13 F2 0.53(19) . . . . ?
C11 C12 C13 F2 -179.81(11) . . . . ?
F1 C12 C13 C14 -178.97(11) . . . . ?
C11 C12 C13 C14 0.7(2) . . . . ?
C11 C10 C15 C14 0.70(19) . . . . ?
N3 C10 C15 C14 -179.37(10) . . . . ?
C10 C15 C14 F3 179.93(11) . . . . ?
C10 C15 C14 C13 -0.5(2) . . . . ?
F2 C13 C14 F3 -0.10(19) . . . . ?
C12 C13 C14 F3 179.40(12) . . . . ?
F2 C13 C14 C15 -179.67(11) . . . . ?
C12 C13 C14 C15 -0.2(2) . . . . ?
